data_4516804
loop_
_publ_author_name
'Mitchell, Lauren A.'
'Holliday, Bradley J.'

_publ_section_title
;
 Polymeric Materials for the Separation of f-Elements Utilizing
 Carbamoylmethylphosphine Oxide Chelating Ligands
;
_journal_issue 10
_journal_name_full 'ACS Macro Letters'
_journal_page_first 1100
_journal_paper_doi 10.1021/acsmacrolett.6b00596
_journal_volume 5
_journal_year 2016
_chemical_formula_moiety 'C24 H23 N2 O5 P'
_chemical_formula_sum 'C24 H23 N2 O5 P'
_chemical_formula_weight 450.41
_space_group_crystal_system monoclinic
_space_group_IT_number 14
_space_group_name_Hall '-P 2ybc'
_space_group_name_H-M_alt 'P 1 21/c 1'
_atom_sites_solution_hydrogens mixed
_audit_creation_method SHELXL-2016/3
_cell_angle_alpha 90.000(0)
_cell_angle_beta 97.196(6)
_cell_angle_gamma 90.000(0)
_cell_formula_units_Z 4
_cell_length_a 11.359(5)
_cell_length_b 21.291(10)
_cell_length_c 9.219(4)
_cell_measurement_reflns_used 4587
_cell_measurement_temperature 153(2)
_cell_measurement_theta_max 27.4662
_cell_measurement_theta_min 1.8070
_cell_volume 2212.0(17)
_computing_cell_refinement 'CrystalClear 1.40 (Rigaku Inc., 2008)'
_computing_data_collection 'CrystalClear 1.40 (Rigaku Inc., 2008)'
_computing_data_reduction 'CrystalClear 1.40 (Rigaku Inc., 2008)'
_computing_molecular_graphics 'Ortep3v2 (Farrugia, 1997)'
_computing_publication_material 'SHELXL-2016 (Sheldrick, 2015)'
_computing_structure_refinement 'SHELXL-2016 (Sheldrick, 2015)'
_computing_structure_solution
;
SIR97 - Altomare A., Burla M.C., Camalli M., Cascarano G.L., Giacovazzo C., 
Guagliardi A., Moliterni A.G.G., Polidori G.,Spagna R.
;
_diffrn_ambient_temperature 153(2)
_diffrn_detector_area_resol_mean 13.6612
_diffrn_measured_fraction_theta_full 1.000
_diffrn_measured_fraction_theta_max 0.996
_diffrn_measurement_device_type
;
Mercury2 (2x2 bin mode)
;
_diffrn_measurement_method '/w scans'
_diffrn_radiation_source 'fine-focus sealed tube'
_diffrn_radiation_type MoK\a
_diffrn_radiation_wavelength 0.71069
_diffrn_reflns_av_R_equivalents 0.0540
_diffrn_reflns_av_unetI/netI 0.0421
_diffrn_reflns_Laue_measured_fraction_full 1.000
_diffrn_reflns_Laue_measured_fraction_max 0.996
_diffrn_reflns_limit_h_max 14
_diffrn_reflns_limit_h_min -14
_diffrn_reflns_limit_k_max 27
_diffrn_reflns_limit_k_min -27
_diffrn_reflns_limit_l_max 11
_diffrn_reflns_limit_l_min -11
_diffrn_reflns_number 23150
_diffrn_reflns_point_group_measured_fraction_full 1.000
_diffrn_reflns_point_group_measured_fraction_max 0.996
_diffrn_reflns_theta_full 25.240
_diffrn_reflns_theta_max 27.464
_diffrn_reflns_theta_min 1.807
_exptl_absorpt_coefficient_mu 0.163
_exptl_absorpt_correction_T_max 1.0000
_exptl_absorpt_correction_T_min 0.8874
_exptl_absorpt_correction_type multi-scan
_exptl_absorpt_process_details
;
ABSCOR. T. Higashi (2001). Rigaku Corp. Tokyo, Japan
;
_exptl_crystal_colour Colorless
_exptl_crystal_density_diffrn 1.352
_exptl_crystal_description Chip
_exptl_crystal_F_000 944
_exptl_crystal_size_max 0.365
_exptl_crystal_size_mid 0.215
_exptl_crystal_size_min 0.119
_refine_diff_density_max 0.421
_refine_diff_density_min -0.309
_refine_diff_density_rms 0.042
_refine_ls_extinction_method none
_refine_ls_goodness_of_fit_ref 1.073
_refine_ls_hydrogen_treatment mixed
_refine_ls_matrix_type full
_refine_ls_number_parameters 293
_refine_ls_number_reflns 5039
_refine_ls_number_restraints 0
_refine_ls_restrained_S_all 1.073
_refine_ls_R_factor_all 0.0744
_refine_ls_R_factor_gt 0.0529
_refine_ls_shift/su_max 0.001
_refine_ls_shift/su_mean 0.000
_refine_ls_structure_factor_coef Fsqd
_refine_ls_weighting_details 'w=1/[\s^2^(Fo^2^)+(0.0550P)^2^+0.5082P] where P=(Fo^2^+2Fc^2^)/3'
_refine_ls_weighting_scheme calc
_refine_ls_wR_factor_gt 0.1248
_refine_ls_wR_factor_ref 0.1360
_reflns_Friedel_coverage 0.000
_reflns_number_gt 3841
_reflns_number_total 5039
_reflns_threshold_expression 'I > 2\s(I)'
_cod_data_source_file mz6b00596_si_001.cif
_cod_data_source_block 3
_cod_depositor_comments
;
The following automatic conversions were performed:

data item '_exptl_absorpt_correction_type' value 'Multi-scan' was
changed to 'multi-scan' in accordance with the
/home/saulius/struct/COD-crude-data/automatic-downloads/DataCite-retrospective/ACS/depositions/lib/dictionaries/cif_core.dic
dictionary named 'cif_core.dic' version 2.4.2 last updated on
2011-04-26.

Automatic conversion script
Id: cif_fix_values 6909 2019-04-08 15:41:33Z antanas 
;
_cod_original_sg_symbol_H-M 'P 21/c'
_cod_database_code 4516804
_shelx_shelxl_version_number 2016/3
_shelx_space_group_comment
;
The symmetry employed for this shelxl refinement is uniquely defined
by the following loop, which should always be used as a source of
symmetry information in preference to the above space-group names.
They are only intended as comments.
;
_shelx_estimated_absorpt_t_min 0.943
_shelx_estimated_absorpt_t_max 0.981

loop_
_space_group_symop_operation_xyz
'x, y, z'
'-x, y+1/2, -z+1/2'
'-x, -y, -z'
'x, -y-1/2, z-1/2'

loop_
_atom_site_label
_atom_site_type_symbol
_atom_site_fract_x
_atom_site_fract_y
_atom_site_fract_z
_atom_site_U_iso_or_equiv
_atom_site_adp_type
_atom_site_occupancy
_atom_site_site_symmetry_order
_atom_site_calc_flag
_atom_site_refinement_flags_posn
_atom_site_refinement_flags_adp
C1 C 1.03787(18) 0.18181(10) 0.1396(2) 0.0438(5) Uani 1 1 d . .
C2 C 1.04424(18) 0.15400(9) -0.0100(2) 0.0410(5) Uani 1 1 d . .
H2 H 0.978472 0.167346 -0.082487 0.049 Uiso 1 1 calc R U
C3 C 1.1679(2) 0.16495(11) -0.0614(2) 0.0463(5) Uani 1 1 d . .
H3 H 1.197170 0.208245 -0.051836 0.056 Uiso 1 1 calc R U
C4 C 1.1623(2) 0.13749(11) -0.2129(2) 0.0509(6) Uani 1 1 d . .
H4 H 1.158548 0.159271 -0.300760 0.061 Uiso 1 1 calc R U
C5 C 1.1638(2) 0.07573(11) -0.1943(3) 0.0534(6) Uani 1 1 d . .
H5 H 1.161013 0.045156 -0.266690 0.064 Uiso 1 1 calc R U
C6 C 1.1711(2) 0.06522(11) -0.0314(3) 0.0494(5) Uani 1 1 d . .
H6 H 1.202816 0.024354 0.003346 0.059 Uiso 1 1 calc R U
C7 C 1.04767(19) 0.08251(9) 0.0143(2) 0.0429(5) Uani 1 1 d . .
H7 H 0.981925 0.060472 -0.043302 0.051 Uiso 1 1 calc R U
C8 C 1.04814(19) 0.07435(10) 0.1778(2) 0.0444(5) Uani 1 1 d . .
C9 C 1.0357(2) 0.14259(13) 0.3961(2) 0.0547(6) Uani 1 1 d . .
H9A H 1.051894 0.186344 0.420135 0.066 Uiso 1 1 calc R U
H9B H 1.097480 0.117478 0.450319 0.066 Uiso 1 1 calc R U
C10 C 0.9166(2) 0.12460(12) 0.4426(2) 0.0497(6) Uani 1 1 d . .
H10A H 0.905291 0.079652 0.430690 0.060 Uiso 1 1 calc R U
H10B H 0.916990 0.134368 0.545426 0.060 Uiso 1 1 calc R U
C11 C 0.75222(19) 0.13019(10) 0.2448(2) 0.0430(5) Uani 1 1 d . .
H11 H 0.802(2) 0.1980(12) 0.379(3) 0.058(7) Uiso 1 1 d . .
C12 C 0.65035(19) 0.17002(11) 0.1736(2) 0.0462(5) Uani 1 1 d . .
H12A H 0.651225 0.209889 0.224687 0.055 Uiso 1 1 calc R U
H12B H 0.576350 0.149120 0.185816 0.055 Uiso 1 1 calc R U
C13 C 0.61401(19) 0.11393(10) -0.1181(2) 0.0423(5) Uani 1 1 d . .
C14 C 0.6908(2) 0.09122(12) -0.2118(3) 0.0586(6) Uani 1 1 d . .
H14 H 0.760958 0.112432 -0.221713 0.070 Uiso 1 1 calc R U
C15 C 0.6619(3) 0.03631(15) -0.2910(3) 0.0850(10) Uani 1 1 d . .
H15 H 0.713095 0.020373 -0.353084 0.102 Uiso 1 1 calc R U
C16 C 0.5571(4) 0.00588(14) -0.2767(4) 0.0889(11) Uani 1 1 d . .
H16 H 0.538154 -0.030556 -0.330164 0.107 Uiso 1 1 calc R U
C17 C 0.4806(3) 0.02778(12) -0.1862(3) 0.0731(8) Uani 1 1 d . .
H17 H 0.409903 0.006719 -0.178666 0.088 Uiso 1 1 calc R U
C18 C 0.5089(2) 0.08167(11) -0.1055(3) 0.0544(6) Uani 1 1 d . .
H18 H 0.457483 0.096502 -0.042388 0.065 Uiso 1 1 calc R U
C19 C 0.53263(17) 0.24065(9) -0.0598(2) 0.0366(4) Uani 1 1 d . .
C20 C 0.43513(18) 0.23120(10) -0.1647(2) 0.0445(5) Uani 1 1 d . .
H20 H 0.424526 0.192639 -0.211932 0.053 Uiso 1 1 calc R U
C21 C 0.3535(2) 0.27919(12) -0.1993(3) 0.0564(6) Uani 1 1 d . .
H21 H 0.289270 0.272743 -0.270764 0.068 Uiso 1 1 calc R U
C22 C 0.3668(2) 0.33617(12) -0.1286(3) 0.0588(6) Uani 1 1 d . .
H22 H 0.311481 0.367937 -0.152035 0.071 Uiso 1 1 calc R U
C23 C 0.4625(2) 0.34615(11) -0.0227(3) 0.0564(6) Uani 1 1 d . .
H23 H 0.471140 0.384378 0.026261 0.068 Uiso 1 1 calc R U
C24 C 0.5452(2) 0.29887(10) 0.0098(2) 0.0466(5) Uani 1 1 d . .
H24 H 0.610438 0.306049 0.079409 0.056 Uiso 1 1 calc R U
N1 N 1.03899(16) 0.13331(8) 0.23960(19) 0.0446(4) Uani 1 1 d . .
N2 N 0.81857(16) 0.15699(9) 0.35895(19) 0.0439(4) Uani 1 1 d . .
O1 O 1.03719(16) 0.23718(8) 0.1712(2) 0.0624(5) Uani 1 1 d . .
O2 O 1.23919(13) 0.11932(8) 0.02623(17) 0.0512(4) Uani 1 1 d . .
O3 O 1.05909(16) 0.02582(8) 0.24708(18) 0.0600(4) Uani 1 1 d . .
O4 O 0.76986(17) 0.07720(8) 0.1999(2) 0.0656(5) Uani 1 1 d . .
O5 O 0.76722(13) 0.21238(7) -0.05299(18) 0.0523(4) Uani 1 1 d . .
P1 P 0.65326(4) 0.18529(2) -0.01906(6) 0.03635(15) Uani 1 1 d . .

loop_
_atom_site_aniso_label
_atom_site_aniso_U_11
_atom_site_aniso_U_22
_atom_site_aniso_U_33
_atom_site_aniso_U_23
_atom_site_aniso_U_13
_atom_site_aniso_U_12
C1 0.0333(10) 0.0428(12) 0.0553(13) -0.0107(10) 0.0053(9) -0.0052(8)
C2 0.0364(10) 0.0385(11) 0.0471(11) -0.0037(9) 0.0010(9) 0.0001(8)
C3 0.0458(12) 0.0442(12) 0.0490(12) -0.0011(10) 0.0064(10) -0.0052(9)
C4 0.0584(14) 0.0531(14) 0.0422(12) 0.0008(10) 0.0096(11) -0.0013(11)
C5 0.0610(15) 0.0525(14) 0.0484(13) -0.0071(11) 0.0130(11) 0.0049(11)
C6 0.0567(14) 0.0411(12) 0.0517(13) 0.0019(10) 0.0125(11) 0.0106(10)
C7 0.0451(12) 0.0374(11) 0.0457(12) -0.0053(9) 0.0044(9) -0.0025(9)
C8 0.0389(11) 0.0449(12) 0.0496(12) -0.0037(10) 0.0070(9) 0.0001(9)
C9 0.0468(13) 0.0735(16) 0.0423(12) -0.0135(11) -0.0006(10) -0.0004(11)
C10 0.0458(13) 0.0674(15) 0.0352(11) 0.0012(10) 0.0020(9) 0.0056(10)
C11 0.0453(12) 0.0412(12) 0.0422(11) 0.0015(9) 0.0036(9) 0.0048(9)
C12 0.0429(12) 0.0543(13) 0.0411(11) 0.0010(10) 0.0038(9) 0.0120(10)
C13 0.0462(12) 0.0407(11) 0.0392(11) 0.0008(9) 0.0022(9) 0.0086(9)
C14 0.0565(15) 0.0657(16) 0.0529(14) -0.0059(12) 0.0043(11) 0.0219(12)
C15 0.101(3) 0.081(2) 0.0703(19) -0.0262(16) -0.0016(17) 0.0439(19)
C16 0.111(3) 0.0502(17) 0.095(3) -0.0226(16) -0.028(2) 0.0194(18)
C17 0.085(2) 0.0414(14) 0.087(2) -0.0018(14) -0.0124(17) -0.0035(13)
C18 0.0609(15) 0.0405(12) 0.0612(15) 0.0008(11) 0.0045(12) -0.0041(10)
C19 0.0366(10) 0.0377(10) 0.0364(10) 0.0049(8) 0.0085(8) 0.0019(8)
C20 0.0396(11) 0.0433(11) 0.0499(12) 0.0041(10) 0.0024(9) -0.0029(9)
C21 0.0376(12) 0.0583(15) 0.0705(16) 0.0169(12) -0.0040(11) 0.0002(10)
C22 0.0501(14) 0.0487(14) 0.0786(18) 0.0175(13) 0.0117(12) 0.0150(11)
C23 0.0716(17) 0.0414(13) 0.0577(15) 0.0046(11) 0.0139(13) 0.0129(11)
C24 0.0563(13) 0.0426(12) 0.0402(11) 0.0006(9) 0.0025(10) 0.0039(10)
N1 0.0411(10) 0.0496(11) 0.0434(10) -0.0089(8) 0.0062(8) -0.0019(8)
N2 0.0428(10) 0.0465(11) 0.0420(10) -0.0036(8) 0.0033(8) 0.0072(8)
O1 0.0707(12) 0.0438(9) 0.0740(12) -0.0179(8) 0.0140(9) -0.0066(8)
O2 0.0382(8) 0.0645(10) 0.0504(9) -0.0005(8) 0.0037(7) 0.0031(7)
O3 0.0702(11) 0.0529(10) 0.0585(10) 0.0090(8) 0.0150(8) 0.0069(8)
O4 0.0732(12) 0.0454(9) 0.0719(12) -0.0122(8) -0.0162(9) 0.0151(8)
O5 0.0358(8) 0.0516(9) 0.0709(11) 0.0056(8) 0.0129(7) -0.0036(7)
P1 0.0329(3) 0.0376(3) 0.0391(3) 0.0014(2) 0.0064(2) 0.0024(2)

loop_
_atom_type_symbol
_atom_type_description
_atom_type_scat_dispersion_real
_atom_type_scat_dispersion_imag
_atom_type_scat_source
C C 0.0033 0.0016 'International Tables Vol C Tables 4.2.6.8 and 6.1.1.4'
H H 0.0000 0.0000 'International Tables Vol C Tables 4.2.6.8 and 6.1.1.4'
N N 0.0061 0.0033 'International Tables Vol C Tables 4.2.6.8 and 6.1.1.4'
O O 0.0106 0.0060 'International Tables Vol C Tables 4.2.6.8 and 6.1.1.4'
P P 0.1023 0.0942 'International Tables Vol C Tables 4.2.6.8 and 6.1.1.4'

loop_
_geom_angle_atom_site_label_1
_geom_angle_atom_site_label_2
_geom_angle_atom_site_label_3
_geom_angle
O1 C1 N1 124.4(2)
O1 C1 C2 127.0(2)
N1 C1 C2 108.56(17)
C1 C2 C7 104.97(17)
C1 C2 C3 111.57(16)
C7 C2 C3 100.67(16)
C1 C2 H2 112.9
C7 C2 H2 112.9
C3 C2 H2 112.9
O2 C3 C4 102.29(18)
O2 C3 C2 101.14(17)
C4 C3 C2 106.79(18)
O2 C3 H3 115.0
C4 C3 H3 115.0
C2 C3 H3 115.0
C5 C4 C3 105.5(2)
C5 C4 H4 127.3
C3 C4 H4 127.3
C4 C5 C6 105.9(2)
C4 C5 H5 127.1
C6 C5 H5 127.1
O2 C6 C5 101.92(18)
O2 C6 C7 99.80(16)
C5 C6 C7 107.14(19)
O2 C6 H6 115.4
C5 C6 H6 115.4
C7 C6 H6 115.4
C8 C7 C2 104.76(17)
C8 C7 C6 110.50(18)
C2 C7 C6 101.64(17)
C8 C7 H7 113.0
C2 C7 H7 113.0
C6 C7 H7 113.0
O3 C8 N1 124.2(2)
O3 C8 C7 127.5(2)
N1 C8 C7 108.25(18)
N1 C9 C10 112.27(18)
N1 C9 H9A 109.2
C10 C9 H9A 109.2
N1 C9 H9B 109.2
C10 C9 H9B 109.2
H9A C9 H9B 107.9
N2 C10 C9 112.48(19)
N2 C10 H10A 109.1
C9 C10 H10A 109.1
N2 C10 H10B 109.1
C9 C10 H10B 109.1
H10A C10 H10B 107.8
O4 C11 N2 123.8(2)
O4 C11 C12 121.1(2)
N2 C11 C12 115.12(18)
C11 C12 P1 114.72(15)
C11 C12 H12A 108.6
P1 C12 H12A 108.6
C11 C12 H12B 108.6
P1 C12 H12B 108.6
H12A C12 H12B 107.6
C14 C13 C18 119.4(2)
C14 C13 P1 118.31(19)
C18 C13 P1 122.28(17)
C13 C14 C15 119.4(3)
C13 C14 H14 120.3
C15 C14 H14 120.3
C16 C15 C14 119.6(3)
C16 C15 H15 120.2
C14 C15 H15 120.2
C17 C16 C15 121.6(3)
C17 C16 H16 119.2
C15 C16 H16 119.2
C16 C17 C18 119.4(3)
C16 C17 H17 120.3
C18 C17 H17 120.3
C17 C18 C13 120.5(3)
C17 C18 H18 119.7
C13 C18 H18 119.7
C20 C19 C24 118.38(19)
C20 C19 P1 124.49(16)
C24 C19 P1 116.85(16)
C21 C20 C19 120.2(2)
C21 C20 H20 119.9
C19 C20 H20 119.9
C22 C21 C20 120.6(2)
C22 C21 H21 119.7
C20 C21 H21 119.7
C21 C22 C23 120.0(2)
C21 C22 H22 120.0
C23 C22 H22 120.0
C22 C23 C24 119.6(2)
C22 C23 H23 120.2
C24 C23 H23 120.2
C23 C24 C19 121.3(2)
C23 C24 H24 119.4
C19 C24 H24 119.4
C1 N1 C8 113.36(18)
C1 N1 C9 123.91(19)
C8 N1 C9 122.7(2)
C11 N2 C10 122.28(19)
C11 N2 H11 117.1(16)
C10 N2 H11 120.6(16)
C3 O2 C6 95.37(15)
O5 P1 C13 112.83(10)
O5 P1 C12 113.56(10)
C13 P1 C12 108.19(11)
O5 P1 C19 111.12(9)
C13 P1 C19 108.14(9)
C12 P1 C19 102.37(9)

loop_
_geom_bond_atom_site_label_1
_geom_bond_atom_site_label_2
_geom_bond_distance
C1 O1 1.214(2)
C1 N1 1.384(3)
C1 C2 1.511(3)
C2 C7 1.538(3)
C2 C3 1.556(3)
C2 H2 0.9800
C3 O2 1.445(3)
C3 C4 1.508(3)
C3 H3 0.9800
C4 C5 1.326(3)
C4 H4 0.9300
C5 C6 1.511(3)
C5 H5 0.9300
C6 O2 1.451(3)
C6 C7 1.558(3)
C6 H6 0.9800
C7 C8 1.517(3)
C7 H7 0.9800
C8 O3 1.213(3)
C8 N1 1.388(3)
C9 N1 1.461(3)
C9 C10 1.518(3)
C9 H9A 0.9700
C9 H9B 0.9700
C10 N2 1.448(3)
C10 H10A 0.9700
C10 H10B 0.9700
C11 O4 1.227(3)
C11 N2 1.343(3)
C11 C12 1.516(3)
C12 P1 1.810(2)
C12 H12A 0.9700
C12 H12B 0.9700
C13 C14 1.390(3)
C13 C18 1.395(3)
C13 P1 1.800(2)
C14 C15 1.396(4)
C14 H14 0.9300
C15 C16 1.375(5)
C15 H15 0.9300
C16 C17 1.360(5)
C16 H16 0.9300
C17 C18 1.383(3)
C17 H17 0.9300
C18 H18 0.9300
C19 C20 1.391(3)
C19 C24 1.395(3)
C19 P1 1.811(2)
C20 C21 1.390(3)
C20 H20 0.9300
C21 C22 1.376(4)
C21 H21 0.9300
C22 C23 1.383(4)
C22 H22 0.9300
C23 C24 1.384(3)
C23 H23 0.9300
C24 H24 0.9300
N2 H11 0.92(2)
O5 P1 1.4858(16)

loop_
_geom_torsion_atom_site_label_1
_geom_torsion_atom_site_label_2
_geom_torsion_atom_site_label_3
_geom_torsion_atom_site_label_4
_geom_torsion
O1 C1 C2 C7 177.6(2)
N1 C1 C2 C7 0.7(2)
O1 C1 C2 C3 69.5(3)
N1 C1 C2 C3 -107.47(19)
C1 C2 C3 O2 75.4(2)
C7 C2 C3 O2 -35.54(19)
C1 C2 C3 C4 -178.00(18)
C7 C2 C3 C4 71.1(2)
O2 C3 C4 C5 32.6(2)
C2 C3 C4 C5 -73.2(2)
C3 C4 C5 C6 -0.3(3)
C4 C5 C6 O2 -31.9(2)
C4 C5 C6 C7 72.4(2)
C1 C2 C7 C8 -2.3(2)
C3 C2 C7 C8 113.69(18)
C1 C2 C7 C6 -117.35(17)
C3 C2 C7 C6 -1.4(2)
O2 C6 C7 C8 -73.1(2)
C5 C6 C7 C8 -178.96(18)
O2 C6 C7 C2 37.64(19)
C5 C6 C7 C2 -68.2(2)
C2 C7 C8 O3 -174.2(2)
C6 C7 C8 O3 -65.5(3)
C2 C7 C8 N1 3.1(2)
C6 C7 C8 N1 111.86(19)
N1 C9 C10 N2 -54.8(3)
O4 C11 C12 P1 -58.6(3)
N2 C11 C12 P1 122.17(19)
C18 C13 C14 C15 -0.4(3)
P1 C13 C14 C15 -179.35(19)
C13 C14 C15 C16 0.8(4)
C14 C15 C16 C17 -0.4(5)
C15 C16 C17 C18 -0.5(5)
C16 C17 C18 C13 1.0(4)
C14 C13 C18 C17 -0.5(3)
P1 C13 C18 C17 178.41(19)
C24 C19 C20 C21 0.6(3)
P1 C19 C20 C21 -173.03(17)
C19 C20 C21 C22 -1.1(4)
C20 C21 C22 C23 0.4(4)
C21 C22 C23 C24 0.9(4)
C22 C23 C24 C19 -1.5(4)
C20 C19 C24 C23 0.7(3)
P1 C19 C24 C23 174.82(18)
O1 C1 N1 C8 -175.7(2)
C2 C1 N1 C8 1.4(2)
O1 C1 N1 C9 2.0(3)
C2 C1 N1 C9 179.07(18)
O3 C8 N1 C1 174.6(2)
C7 C8 N1 C1 -2.9(2)
O3 C8 N1 C9 -3.2(3)
C7 C8 N1 C9 179.38(18)
C10 C9 N1 C1 107.5(2)
C10 C9 N1 C8 -75.0(3)
O4 C11 N2 C10 -1.5(4)
C12 C11 N2 C10 177.73(19)
C9 C10 N2 C11 98.4(3)
C4 C3 O2 C6 -49.98(19)
C2 C3 O2 C6 60.15(17)
C5 C6 O2 C3 49.57(19)
C7 C6 O2 C3 -60.44(18)
C14 C13 P1 O5 0.7(2)
C18 C13 P1 O5 -178.23(18)
C14 C13 P1 C12 -125.85(18)
C18 C13 P1 C12 55.3(2)
C14 C13 P1 C19 123.98(18)
C18 C13 P1 C19 -54.9(2)
C11 C12 P1 O5 -53.4(2)
C11 C12 P1 C13 72.72(19)
C11 C12 P1 C19 -173.23(16)
C20 C19 P1 O5 116.63(19)
C24 C19 P1 O5 -57.06(18)
C20 C19 P1 C13 -7.7(2)
C24 C19 P1 C13 178.59(16)
C20 C19 P1 C12 -121.81(19)
C24 C19 P1 C12 64.50(18)
